data_7035654
loop_
_publ_author_name
'Visinescu, Diana'
'Alexandru, Maria-Gabriela'
'Madalan, Augustin M.'
'Pichon, C\'eline'
'Duhayon, Carine'
'Sutter, Jean-Pascal'
'Andruh, Marius'

_publ_section_title
;
 Magneto-structural variety of new 3d-4f-4(5)d heterotrimetallic
 complexes.
;
_journal_issue 38
_journal_name_full 'Dalton transactions (Cambridge, England : 2003)'
_journal_page_first 16713
_journal_page_last 16727
_journal_paper_doi 10.1039/c5dt01738f
_journal_volume 44
_journal_year 2015
_chemical_absolute_configuration ad
_chemical_formula_sum 'C29 H35 Cu La N11 O10 W'
_chemical_formula_weight 1083.98
_chemical_name_systematic
;
 ?
;
_chemical_properties_physical Photo-sensitive
_space_group_crystal_system monoclinic
_space_group_IT_number 4
_space_group_name_Hall 'P 2yb'
_space_group_name_H-M_alt 'P 1 21 1'
_symmetry_space_group_name_Hall 'P 2yb'
_symmetry_space_group_name_H-M 'P 1 21 1'
_atom_sites_solution_hydrogens geom
_audit_creation_method SHELXL-2014
_audit_update_record
;
2015-06-15 deposited with the CCDC.
2015-07-06 downloaded from the CCDC.
;
_cell_angle_alpha 90
_cell_angle_beta 96.692(4)
_cell_angle_gamma 90
_cell_formula_units_Z 2
_cell_length_a 9.2526(5)
_cell_length_b 20.3849(11)
_cell_length_c 10.4325(5)
_cell_measurement_reflns_used 28515
_cell_measurement_temperature 173(2)
_cell_measurement_theta_max 32.96
_cell_measurement_theta_min 2.43
_cell_volume 1954.30(18)
_computing_cell_refinement X-Area
_computing_data_collection X-Area
_computing_data_reduction X-Area
_computing_molecular_graphics 'Diamond 3.2 (Branderburg, 2014)'
_computing_publication_material 'WinGX (Farrugia, 2013)'
_computing_structure_refinement 'SHELXL-2014 (Sheldrick, 2014)'
_computing_structure_solution 'SHELXS-2014 (Sheldrick, 2014)'
_diffrn_ambient_temperature 173(2)
_diffrn_measured_fraction_theta_full 0.944
_diffrn_measured_fraction_theta_max 0.950
_diffrn_measurement_device_type 'STOE IPDS II'
_diffrn_measurement_method 'omega scans'
_diffrn_radiation_type MoK\a
_diffrn_radiation_wavelength 0.71073
_diffrn_reflns_av_R_equivalents 0.1108
_diffrn_reflns_av_unetI/netI 0.1111
_diffrn_reflns_laue_measured_fraction_full 0.944
_diffrn_reflns_laue_measured_fraction_max 0.950
_diffrn_reflns_limit_h_max 14
_diffrn_reflns_limit_h_min -14
_diffrn_reflns_limit_k_max 31
_diffrn_reflns_limit_k_min -31
_diffrn_reflns_limit_l_max 14
_diffrn_reflns_limit_l_min -16
_diffrn_reflns_number 25998
_diffrn_reflns_point_group_measured_fraction_full 0.879
_diffrn_reflns_point_group_measured_fraction_max 0.874
_diffrn_reflns_theta_full 25.242
_diffrn_reflns_theta_max 33.441
_diffrn_reflns_theta_min 2.431
_diffrn_source 'fine-focus sealed tube'
_exptl_absorpt_coefficient_mu 4.613
_exptl_absorpt_correction_T_max 0.7064
_exptl_absorpt_correction_T_min 0.4225
_exptl_absorpt_correction_type multi-scan
_exptl_absorpt_process_details
;
[c.f. r.h. blessing, acta cryst. (1995), a51, 33-38]
;
_exptl_crystal_colour brown
_exptl_crystal_density_diffrn 1.842
_exptl_crystal_description prism
_exptl_crystal_F_000 1052
_exptl_crystal_preparation 'Magnetic properties'
_exptl_crystal_size_max 0.3
_exptl_crystal_size_mid 0.2
_exptl_crystal_size_min 0.1
_refine_diff_density_max 4.366
_refine_diff_density_min -2.645
_refine_diff_density_rms 0.208
_refine_ls_abs_structure_details
;
 Flack x determined using 3135 quotients [(I+)-(I-)]/[(I+)+(I-)]
 (Parsons, Flack and Wagner, Acta Cryst. B69 (2013) 249-259).
;
_refine_ls_abs_structure_Flack 0.018(14)
_refine_ls_extinction_method none
_refine_ls_goodness_of_fit_ref 0.990
_refine_ls_hydrogen_treatment constr
_refine_ls_matrix_type full
_refine_ls_number_parameters 479
_refine_ls_number_reflns 13356
_refine_ls_number_restraints 1
_refine_ls_restrained_S_all 0.990
_refine_ls_R_factor_all 0.0945
_refine_ls_R_factor_gt 0.0678
_refine_ls_shift/su_max 0.001
_refine_ls_shift/su_mean 0.000
_refine_ls_structure_factor_coef Fsqd
_refine_ls_weighting_details 'w=1/[\s^2^(Fo^2^)+(0.0849P)^2^] where P=(Fo^2^+2Fc^2^)/3'
_refine_ls_weighting_scheme calc
_refine_ls_wR_factor_gt 0.1569
_refine_ls_wR_factor_ref 0.1694
_reflns_Friedel_coverage 0.797
_reflns_friedel_fraction_full 0.810
_reflns_friedel_fraction_max 0.794
_reflns_number_gt 9524
_reflns_number_total 13356
_reflns_threshold_expression 'I > 2\s(I)'
_cod_data_source_file c5dt01738f2.cif
_cod_data_source_block Compound_11
_cod_depositor_comments 'Adding full bibliography for 7035647--7035658.cif.'
_cod_database_code 7035654
_shelx_space_group_comment
;
The symmetry employed for this shelxl refinement is uniquely defined
by the following loop, which should always be used as a source of
symmetry information in preference to the above space-group names.
They are only intended as comments.
;
_shelxl_version_number 2014-3

loop_
_space_group_symop_operation_xyz
'x, y, z'
'-x, y+1/2, -z'

loop_
_atom_site_label
_atom_site_type_symbol
_atom_site_fract_x
_atom_site_fract_y
_atom_site_fract_z
_atom_site_U_iso_or_equiv
_atom_site_adp_type
_atom_site_occupancy
_atom_site_site_symmetry_order
_atom_site_calc_flag
_atom_site_refinement_flags_posn
_atom_site_refinement_flags_adp
C1 C 0.311(2) 0.6496(12) 0.160(2) 0.055(5) Uani 1 1 d . .
H1A H 0.3449 0.6184 0.2279 0.083 Uiso 1 1 calc R U
H1B H 0.2308 0.6757 0.1865 0.083 Uiso 1 1 calc R U
H1C H 0.2767 0.6256 0.0804 0.083 Uiso 1 1 calc R U
C2 C 0.393(2) 0.7385(9) 0.0409(17) 0.045(4) Uani 1 1 d . .
C3 C 0.263(2) 0.7414(10) -0.0463(19) 0.049(4) Uani 1 1 d . .
H3 H 0.1880 0.7098 -0.0427 0.058 Uiso 1 1 calc R U
C4 C 0.248(2) 0.7914(14) -0.136(2) 0.062(6) Uani 1 1 d . .
H4 H 0.1591 0.7946 -0.1914 0.075 Uiso 1 1 calc R U
C5 C 0.357(3) 0.8376(13) -0.150(2) 0.072(7) Uani 1 1 d . .
H5 H 0.3447 0.8694 -0.2171 0.086 Uiso 1 1 calc R U
C6 C 0.485(2) 0.8364(10) -0.0645(16) 0.050(5) Uani 1 1 d . .
C7 C 0.5043(19) 0.7862(8) 0.0298(13) 0.038(3) Uani 1 1 d . .
C8 C 0.595(3) 0.8844(10) -0.0832(17) 0.057(6) Uani 1 1 d . .
H8 H 0.5700 0.9178 -0.1453 0.069 Uiso 1 1 calc R U
C9 C 0.824(4) 0.9388(19) -0.048(3) 0.098(12) Uani 1 1 d . .
H9 H 0.8173 0.9710 0.0236 0.118 Uiso 1 1 calc R U
C10 C 0.979(3) 0.9103(18) -0.023(5) 0.114(15) Uani 1 1 d . .
H10A H 1.0016 0.8860 -0.1000 0.137 Uiso 1 1 calc R U
H10B H 1.0498 0.9468 -0.0074 0.137 Uiso 1 1 calc R U
C11 C 1.115(3) 0.8547(13) 0.157(3) 0.065(6) Uani 1 1 d . .
H11 H 1.2007 0.8747 0.1326 0.078 Uiso 1 1 calc R U
C12 C 1.131(2) 0.8126(13) 0.270(2) 0.061(6) Uani 1 1 d . .
C13 C 1.261(2) 0.8140(15) 0.349(3) 0.076(8) Uani 1 1 d . .
H13 H 1.3380 0.8408 0.3266 0.092 Uiso 1 1 calc R U
C14 C 1.281(3) 0.778(2) 0.458(3) 0.085(10) Uani 1 1 d . .
H14 H 1.3701 0.7817 0.5127 0.102 Uiso 1 1 calc R U
C15 C 1.173(2) 0.7372(13) 0.491(3) 0.067(7) Uani 1 1 d . .
H15 H 1.1896 0.7111 0.5671 0.081 Uiso 1 1 calc R U
C16 C 1.0395(17) 0.7338(10) 0.413(2) 0.049(4) Uani 1 1 d . .
C17 C 1.0143(17) 0.7712(9) 0.2970(19) 0.044(4) Uani 1 1 d . .
C18 C 0.923(2) 0.6727(15) 0.5657(18) 0.060(6) Uani 1 1 d . .
H18A H 0.8355 0.6460 0.5701 0.090 Uiso 1 1 calc R U
H18B H 1.0096 0.6461 0.5910 0.090 Uiso 1 1 calc R U
H18C H 0.9215 0.7102 0.6243 0.090 Uiso 1 1 calc R U
C19 C 0.5208(17) 0.5968(9) 0.5006(13) 0.036(3) Uani 1 1 d . .
C20 C 0.2481(17) 0.5583(8) 0.4997(15) 0.036(3) Uani 1 1 d . .
C21 C 0.248(2) 0.5743(11) 0.7444(15) 0.046(4) Uani 1 1 d . .
C22 C 0.656(2) 0.5148(10) 0.6807(17) 0.048(4) Uani 1 1 d . .
C23 C 0.4541(17) 0.4689(10) 0.4962(16) 0.039(3) Uani 1 1 d . .
C24 C 0.4962(19) 0.6344(8) 0.7193(14) 0.038(3) Uani 1 1 d . .
C25 C 0.3229(18) 0.4512(8) 0.6895(14) 0.035(3) Uani 1 1 d . .
C26 C 0.483(2) 0.5229(8) 0.8495(16) 0.043(4) Uani 1 1 d . .
C27 C 0.884(3) 0.4507(13) 0.404(3) 0.071(7) Uani 1 1 d . .
C28 C 0.989(3) 0.4205(15) 0.499(3) 0.082(8) Uani 1 1 d . .
H28A H 0.9840 0.4410 0.5829 0.122 Uiso 1 1 calc R U
H28B H 1.0873 0.4266 0.4734 0.122 Uiso 1 1 calc R U
H28C H 0.9685 0.3736 0.5040 0.122 Uiso 1 1 calc R U
Cu1 Cu 0.8006(3) 0.83013(11) 0.1106(2) 0.0434(5) Uani 1 1 d . .
La1 La 0.70407(8) 0.68108(4) 0.24120(7) 0.02839(16) Uani 1 1 d . .
N1 N 0.723(3) 0.8855(11) -0.0231(16) 0.067(6) Uani 1 1 d . .
N2 N 0.995(2) 0.8669(10) 0.0874(19) 0.061(5) Uani 1 1 d . .
N3 N 0.5821(17) 0.6264(8) 0.4283(12) 0.042(3) Uani 1 1 d . .
N4 N 0.1539(15) 0.5707(9) 0.4185(15) 0.044(3) Uani 1 1 d . .
N5 N 0.156(2) 0.5925(11) 0.7980(17) 0.059(5) Uani 1 1 d . .
N6 N 0.776(2) 0.5003(13) 0.711(2) 0.074(7) Uani 1 1 d . .
N7 N 0.467(2) 0.4291(9) 0.4152(14) 0.053(4) Uani 1 1 d . .
N8 N 0.5376(18) 0.6839(9) 0.7626(14) 0.049(3) Uani 1 1 d . .
N9 N 0.2675(18) 0.4022(9) 0.7164(15) 0.047(3) Uani 1 1 d . .
N10 N 0.512(2) 0.5148(11) 0.9575(16) 0.065(5) Uani 1 1 d . .
N11 N 0.801(3) 0.4724(13) 0.331(3) 0.105(10) Uani 1 1 d . .
O1 O 0.4285(11) 0.6923(6) 0.1357(11) 0.038(2) Uani 1 1 d . .
O2 O 0.6236(13) 0.7801(6) 0.1152(10) 0.037(2) Uani 1 1 d . .
O1W O 0.7322(15) 0.6669(9) 0.0023(11) 0.055(4) Uani 1 1 d . .
O3 O 0.8881(13) 0.7647(6) 0.2251(12) 0.041(2) Uani 1 1 d . .
O2W O 0.9335(14) 0.6141(7) 0.2156(13) 0.044(3) Uani 1 1 d . .
O4 O 0.9255(13) 0.6962(7) 0.4347(11) 0.045(3) Uani 1 1 d . .
O3W O 0.6193(17) 0.5648(7) 0.1889(12) 0.050(3) Uani 1 1 d . .
O4W O 0.6382(14) 0.7717(6) 0.3881(11) 0.039(2) Uani 1 1 d . .
O5W O 0.6630(18) 0.7992(7) 0.6462(12) 0.053(3) Uani 1 1 d . .
O6W O 0.9136(17) 0.5755(11) -0.0641(16) 0.073(5) Uani 1 1 d . .
W1 W 0.42793(6) 0.53963(2) 0.64528(4) 0.02776(11) Uani 1 1 d . .
C9A C 0.800(5) 0.9768(18) -0.164(5) 0.129(16) Uani 1 1 d . .
H9A1 H 0.8770 1.0098 -0.1643 0.194 Uiso 1 1 calc R U
H9A2 H 0.8014 0.9479 -0.2388 0.194 Uiso 1 1 calc R U
H9A3 H 0.7053 0.9987 -0.1681 0.194 Uiso 1 1 calc R U

loop_
_atom_site_aniso_label
_atom_site_aniso_U_11
_atom_site_aniso_U_22
_atom_site_aniso_U_33
_atom_site_aniso_U_23
_atom_site_aniso_U_13
_atom_site_aniso_U_12
C1 0.045(9) 0.064(13) 0.053(10) 0.000(9) -0.013(8) -0.015(9)
C2 0.054(10) 0.039(8) 0.040(8) -0.006(7) 0.000(7) 0.015(7)
C3 0.043(9) 0.047(10) 0.052(10) -0.004(8) -0.011(7) 0.011(7)
C4 0.053(11) 0.080(17) 0.049(11) 0.013(10) -0.013(9) 0.021(11)
C5 0.11(2) 0.050(12) 0.048(11) 0.003(9) -0.020(12) 0.023(13)
C6 0.080(13) 0.042(9) 0.027(7) 0.002(6) 0.002(7) 0.022(9)
C7 0.052(9) 0.037(7) 0.025(7) -0.010(6) -0.001(7) 0.015(6)
C8 0.105(18) 0.041(9) 0.028(8) 0.009(7) 0.019(10) -0.002(10)
C9 0.14(3) 0.10(3) 0.054(14) 0.031(15) -0.002(15) -0.05(2)
C10 0.076(19) 0.08(2) 0.19(4) 0.07(3) 0.05(2) 0.004(15)
C11 0.056(13) 0.059(13) 0.086(17) -0.011(12) 0.031(12) -0.016(10)
C12 0.050(10) 0.070(15) 0.066(13) -0.027(11) 0.022(9) -0.025(10)
C13 0.038(10) 0.077(18) 0.12(2) -0.025(17) 0.024(12) -0.025(11)
C14 0.034(10) 0.12(3) 0.10(2) -0.01(2) -0.004(11) -0.006(13)
C15 0.056(12) 0.064(14) 0.075(15) -0.024(12) -0.022(10) 0.011(10)
C16 0.025(7) 0.048(10) 0.073(13) -0.015(9) 0.002(7) 0.006(6)
C17 0.031(7) 0.043(8) 0.058(10) -0.022(8) 0.011(7) -0.006(6)
C18 0.043(9) 0.097(19) 0.037(8) -0.008(10) -0.006(7) 0.003(11)
C19 0.038(7) 0.051(9) 0.018(5) -0.003(5) -0.002(5) -0.008(6)
C20 0.039(7) 0.039(7) 0.031(6) 0.002(5) 0.008(6) 0.001(5)
C21 0.052(9) 0.061(11) 0.025(6) 0.008(7) 0.010(6) 0.002(8)
C22 0.054(10) 0.049(9) 0.037(8) -0.013(7) -0.010(7) 0.009(8)
C23 0.033(7) 0.048(9) 0.034(7) -0.008(6) 0.003(6) -0.003(6)
C24 0.054(9) 0.037(7) 0.024(6) 0.003(5) 0.008(6) -0.005(6)
C25 0.042(8) 0.035(7) 0.026(6) -0.004(5) -0.004(5) 0.009(6)
C26 0.055(9) 0.036(8) 0.035(7) -0.002(5) -0.010(6) -0.012(6)
C27 0.083(16) 0.052(12) 0.070(14) 0.019(11) -0.022(12) -0.025(11)
C28 0.068(14) 0.061(16) 0.11(2) 0.035(16) -0.013(14) -0.003(12)
Cu1 0.0590(13) 0.0362(10) 0.0376(10) 0.0011(8) 0.0172(9) -0.0100(9)
La1 0.0301(3) 0.0298(3) 0.0249(3) -0.0016(3) 0.0019(3) -0.0015(3)
N1 0.100(15) 0.067(13) 0.035(8) 0.000(8) 0.017(9) -0.028(11)
N2 0.078(13) 0.050(10) 0.062(11) -0.006(8) 0.038(10) -0.016(9)
N3 0.058(9) 0.043(7) 0.025(6) -0.002(5) 0.008(5) -0.016(6)
N4 0.033(6) 0.058(10) 0.041(7) 0.008(6) -0.003(5) 0.002(6)
N5 0.060(10) 0.072(13) 0.047(9) -0.008(8) 0.016(8) 0.016(9)
N6 0.043(9) 0.105(19) 0.067(12) -0.025(11) -0.021(8) 0.022(10)
N7 0.075(11) 0.054(10) 0.030(7) -0.013(6) 0.005(7) -0.001(8)
N8 0.068(9) 0.042(8) 0.037(7) -0.003(6) 0.004(6) -0.003(8)
N9 0.057(9) 0.042(8) 0.042(7) 0.003(6) 0.005(6) -0.012(7)
N10 0.096(14) 0.063(11) 0.032(7) 0.008(7) -0.009(8) -0.015(10)
N11 0.12(2) 0.054(13) 0.12(2) 0.017(14) -0.066(17) -0.020(13)
O1 0.033(5) 0.040(6) 0.039(6) 0.006(5) -0.004(4) -0.008(4)
O2 0.052(6) 0.033(5) 0.027(5) 0.007(4) 0.004(4) -0.001(5)
O1W 0.062(8) 0.078(11) 0.022(5) -0.008(5) -0.002(5) 0.013(7)
O3 0.044(6) 0.030(5) 0.049(6) -0.007(5) 0.012(5) -0.011(4)
O2W 0.042(6) 0.046(7) 0.044(6) -0.013(5) -0.004(5) 0.007(5)
O4 0.040(6) 0.058(8) 0.034(5) -0.004(5) -0.007(4) 0.005(5)
O3W 0.077(9) 0.037(6) 0.033(6) -0.007(5) -0.009(6) 0.003(6)
O4W 0.054(7) 0.032(5) 0.032(5) -0.004(4) 0.012(5) 0.007(5)
O5W 0.089(10) 0.038(6) 0.031(6) 0.005(5) 0.001(6) 0.000(6)
O6W 0.048(8) 0.111(16) 0.061(9) -0.028(9) 0.007(7) 0.008(8)
W1 0.0366(2) 0.02362(18) 0.02223(19) -0.0002(2) 0.00006(15) -0.0018(2)
C9A 0.14(3) 0.052(18) 0.20(5) 0.04(3) 0.02(3) 0.002(19)

loop_
_atom_type_symbol
_atom_type_description
_atom_type_scat_dispersion_real
_atom_type_scat_dispersion_imag
_atom_type_scat_source
C C 0.0033 0.0016 'International Tables Vol C Tables 4.2.6.8 and 6.1.1.4'
H H 0.0000 0.0000 'International Tables Vol C Tables 4.2.6.8 and 6.1.1.4'
Cu Cu 0.3201 1.2651 'International Tables Vol C Tables 4.2.6.8 and 6.1.1.4'
La La -0.2871 2.4523 'International Tables Vol C Tables 4.2.6.8 and 6.1.1.4'
N N 0.0061 0.0033 'International Tables Vol C Tables 4.2.6.8 and 6.1.1.4'
O O 0.0106 0.0060 'International Tables Vol C Tables 4.2.6.8 and 6.1.1.4'
W W -0.8490 6.8722 'International Tables Vol C Tables 4.2.6.8 and 6.1.1.4'

loop_
_geom_angle_atom_site_label_1
_geom_angle_atom_site_label_2
_geom_angle_atom_site_label_3
_geom_angle
_geom_angle_site_symmetry_1
_geom_angle_site_symmetry_3
O1 C1 H1A 109.5 . .
O1 C1 H1B 109.5 . .
H1A C1 H1B 109.5 . .
O1 C1 H1C 109.5 . .
H1A C1 H1C 109.5 . .
H1B C1 H1C 109.5 . .
O1 C2 C3 126.9(19) . .
O1 C2 C7 114.1(14) . .
C3 C2 C7 118.9(17) . .
C4 C3 C2 118(2) . .
C4 C3 H3 120.8 . .
C2 C3 H3 120.8 . .
C3 C4 C5 123.4(19) . .
C3 C4 H4 118.3 . .
C5 C4 H4 118.3 . .
C6 C5 C4 119(2) . .
C6 C5 H5 120.4 . .
C4 C5 H5 120.4 . .
C5 C6 C7 119(2) . .
C5 C6 C8 117(2) . .
C7 C6 C8 123.4(19) . .
O2 C7 C6 123.8(18) . .
O2 C7 C2 115.3(15) . .
C6 C7 C2 120.9(16) . .
N1 C8 C6 125.3(18) . .
N1 C8 H8 117.4 . .
C6 C8 H8 117.4 . .
C9A C9 N1 120(3) . .
C9A C9 C10 113(3) . .
N1 C9 C10 107(3) . .
C9A C9 H9 104.9 . .
N1 C9 H9 104.9 . .
C10 C9 H9 104.9 . .
N2 C10 C9 112(2) . .
N2 C10 H10A 109.3 . .
C9 C10 H10A 109.3 . .
N2 C10 H10B 109.3 . .
C9 C10 H10B 109.3 . .
H10A C10 H10B 107.9 . .
N2 C11 C12 125(2) . .
N2 C11 H11 117.5 . .
C12 C11 H11 117.5 . .
C13 C12 C17 121(3) . .
C13 C12 C11 118(2) . .
C17 C12 C11 120(2) . .
C14 C13 C12 122(2) . .
C14 C13 H13 119.2 . .
C12 C13 H13 119.2 . .
C13 C14 C15 121(2) . .
C13 C14 H14 119.6 . .
C15 C14 H14 119.6 . .
C14 C15 C16 120(3) . .
C14 C15 H15 120.1 . .
C16 C15 H15 120.1 . .
O4 C16 C15 126(2) . .
O4 C16 C17 113.0(15) . .
C15 C16 C17 121(2) . .
O3 C17 C12 126(2) . .
O3 C17 C16 118.3(15) . .
C12 C17 C16 115.5(18) . .
O4 C18 H18A 109.5 . .
O4 C18 H18B 109.5 . .
H18A C18 H18B 109.5 . .
O4 C18 H18C 109.5 . .
H18A C18 H18C 109.5 . .
H18B C18 H18C 109.5 . .
N3 C19 W1 174.3(14) . .
N4 C20 W1 177.0(15) . .
N5 C21 W1 178.8(17) . .
N6 C22 W1 174.0(19) . .
N7 C23 W1 178.8(17) . .
N8 C24 W1 177.0(16) . .
N9 C25 W1 178.4(14) . .
N10 C26 W1 179.3(17) . .
N11 C27 C28 178(3) . .
C27 C28 H28A 109.5 . .
C27 C28 H28B 109.5 . .
H28A C28 H28B 109.5 . .
C27 C28 H28C 109.5 . .
H28A C28 H28C 109.5 . .
H28B C28 H28C 109.5 . .
N1 Cu1 O3 170.7(8) . .
N1 Cu1 O2 94.9(7) . .
O3 Cu1 O2 85.1(5) . .
N1 Cu1 N2 87.3(9) . .
O3 Cu1 N2 91.0(7) . .
O2 Cu1 N2 169.0(7) . .
N1 Cu1 N9 94.5(8) . 2_656
O3 Cu1 N9 94.8(5) . 2_656
O2 Cu1 N9 90.4(6) . 2_656
N2 Cu1 N9 100.1(7) . 2_656
N1 Cu1 La1 136.4(6) . .
O3 Cu1 La1 41.9(3) . .
O2 Cu1 La1 43.6(3) . .
N2 Cu1 La1 130.7(7) . .
N9 Cu1 La1 97.7(4) 2_656 .
O3 La1 O2 64.0(4) . .
O3 La1 O4W 75.4(4) . .
O2 La1 O4W 69.2(4) . .
O3 La1 O3W 147.4(4) . .
O2 La1 O3W 125.6(4) . .
O4W La1 O3W 136.5(4) . .
O3 La1 O1W 82.0(5) . .
O2 La1 O1W 68.4(5) . .
O4W La1 O1W 137.4(5) . .
O3W La1 O1W 75.4(5) . .
O3 La1 O2W 76.8(5) . .
O2 La1 O2W 125.5(4) . .
O4W La1 O2W 135.7(4) . .
O3W La1 O2W 73.7(5) . .
O1W La1 O2W 70.0(4) . .
O3 La1 N3 135.8(4) . .
O2 La1 N3 127.9(5) . .
O4W La1 N3 72.7(4) . .
O3W La1 N3 67.2(4) . .
O1W La1 N3 141.5(5) . .
O2W La1 N3 106.6(5) . .
O3 La1 O1 123.8(4) . .
O2 La1 O1 59.8(4) . .
O4W La1 O1 84.3(4) . .
O3W La1 O1 74.6(4) . .
O1W La1 O1 78.9(4) . .
O2W La1 O1 140.0(4) . .
N3 La1 O1 82.5(4) . .
O3 La1 O4 59.9(4) . .
O2 La1 O4 117.1(4) . .
O4W La1 O4 71.4(4) . .
O3W La1 O4 116.9(4) . .
O1W La1 O4 125.7(4) . .
O2W La1 O4 65.0(4) . .
N3 La1 O4 81.2(4) . .
O1 La1 O4 153.8(4) . .
O3 La1 Cu1 31.6(3) . .
O2 La1 Cu1 32.6(3) . .
O4W La1 Cu1 71.9(3) . .
O3W La1 Cu1 144.8(3) . .
O1W La1 Cu1 70.0(4) . .
O2W La1 Cu1 99.8(3) . .
N3 La1 Cu1 144.6(4) . .
O1 La1 Cu1 92.3(3) . .
O4 La1 Cu1 89.2(3) . .
C8 N1 C9 120(2) . .
C8 N1 Cu1 127.4(15) . .
C9 N1 Cu1 112.4(19) . .
C11 N2 C10 125(2) . .
C11 N2 Cu1 126.7(17) . .
C10 N2 Cu1 108.7(18) . .
C19 N3 La1 171.8(12) . .
C25 N9 Cu1 147.1(13) . 2_646
C2 O1 C1 114.6(14) . .
C2 O1 La1 119.5(10) . .
C1 O1 La1 125.7(11) . .
C7 O2 Cu1 124.6(11) . .
C7 O2 La1 127.0(11) . .
Cu1 O2 La1 103.9(5) . .
C17 O3 Cu1 124.6(12) . .
C17 O3 La1 127.8(12) . .
Cu1 O3 La1 106.5(5) . .
C16 O4 C18 116.4(15) . .
C16 O4 La1 118.7(12) . .
C18 O4 La1 124.6(11) . .
C25 W1 C24 143.9(5) . .
C25 W1 C20 88.1(6) . .
C24 W1 C20 105.4(6) . .
C25 W1 C23 71.4(6) . .
C24 W1 C23 143.9(6) . .
C20 W1 C23 75.6(6) . .
C25 W1 C22 103.1(7) . .
C24 W1 C22 84.8(7) . .
C20 W1 C22 145.3(6) . .
C23 W1 C22 77.1(6) . .
C25 W1 C26 73.3(6) . .
C24 W1 C26 76.2(6) . .
C20 W1 C26 142.9(7) . .
C23 W1 C26 125.0(7) . .
C22 W1 C26 71.4(7) . .
C25 W1 C19 146.9(6) . .
C24 W1 C19 69.0(6) . .
C20 W1 C19 75.5(6) . .
C23 W1 C19 76.7(7) . .
C22 W1 C19 77.7(7) . .
C26 W1 C19 135.0(6) . .
C25 W1 C21 77.2(7) . .
C24 W1 C21 75.3(7) . .
C20 W1 C21 72.9(6) . .
C23 W1 C21 135.7(7) . .
C22 W1 C21 141.3(7) . .
C26 W1 C21 71.8(7) . .
C19 W1 C21 123.0(7) . .
C9 C9A H9A1 109.5 . .
C9 C9A H9A2 109.5 . .
H9A1 C9A H9A2 109.5 . .
C9 C9A H9A3 109.5 . .
H9A1 C9A H9A3 109.5 . .
H9A2 C9A H9A3 109.5 . .

loop_
_geom_bond_atom_site_label_1
_geom_bond_atom_site_label_2
_geom_bond_distance
_geom_bond_site_symmetry_2
C1 O1 1.44(2) .
C1 H1A 0.9800 .
C1 H1B 0.9800 .
C1 H1C 0.9800 .
C2 O1 1.38(2) .
C2 C3 1.42(2) .
C2 C7 1.43(3) .
C3 C4 1.38(3) .
C3 H3 0.9500 .
C4 C5 1.40(4) .
C4 H4 0.9500 .
C5 C6 1.39(3) .
C5 H5 0.9500 .
C6 C7 1.42(2) .
C6 C8 1.44(3) .
C7 O2 1.341(19) .
C8 N1 1.28(3) .
C8 H8 0.9500 .
C9 C9A 1.43(5) .
C9 N1 1.47(3) .
C9 C10 1.54(5) .
C9 H9 1.0000 .
C10 N2 1.44(4) .
C10 H10A 0.9900 .
C10 H10B 0.9900 .
C11 N2 1.28(3) .
C11 C12 1.45(4) .
C11 H11 0.9500 .
C12 C13 1.37(4) .
C12 C17 1.43(3) .
C13 C14 1.34(5) .
C13 H13 0.9500 .
C14 C15 1.38(4) .
C14 H14 0.9500 .
C15 C16 1.40(3) .
C15 H15 0.9500 .
C16 O4 1.34(2) .
C16 C17 1.43(3) .
C17 O3 1.32(2) .
C18 O4 1.45(2) .
C18 H18A 0.9800 .
C18 H18B 0.9800 .
C18 H18C 0.9800 .
C19 N3 1.16(2) .
C19 W1 2.162(16) .
C20 N4 1.17(2) .
C20 W1 2.152(16) .
C21 N5 1.14(2) .
C21 W1 2.179(18) .
C22 N6 1.16(2) .
C22 W1 2.156(19) .
C23 N7 1.19(2) .
C23 W1 2.155(17) .
C24 N8 1.15(2) .
C24 W1 2.148(17) .
C25 N9 1.17(2) .
C25 W1 2.125(17) .
C26 N10 1.14(2) .
C26 W1 2.159(16) .
C27 N11 1.11(3) .
C27 C28 1.44(3) .
C28 H28A 0.9800 .
C28 H28B 0.9800 .
C28 H28C 0.9800 .
Cu1 N1 1.87(2) .
Cu1 O3 1.907(14) .
Cu1 O2 1.934(12) .
Cu1 N2 1.987(18) .
Cu1 N9 2.465(15) 2_656
Cu1 La1 3.488(2) .
La1 O3 2.428(11) .
La1 O2 2.476(11) .
La1 O4W 2.520(11) .
La1 O3W 2.537(14) .
La1 O1W 2.553(11) .
La1 O2W 2.564(13) .
La1 N3 2.615(13) .
La1 O1 2.666(10) .
La1 O4 2.721(11) .
N9 Cu1 2.465(15) 2_646
C9A H9A1 0.9800 .
C9A H9A2 0.9800 .
C9A H9A3 0.9800 .
